data_4300964
loop_
_publ_author_name
'Sydora, Orson L.'
'Wolczanski, Peter T.'
'Lobkovsky, Emil B.'
'Buda, Corneliu'
'Cundari, Thomas R.'

_publ_section_title
;
 Low-Coordinate Chromium Siloxides: The "Box" [Cr(\m-Cl)(\m-OSitBu3)]4,
 Distorted Trigonal [(tBu3SiO)3Cr][Na(benzene)] and
 [(tBu3SiO)3Cr][Na(dibenzo-18-c-6)], and Trigonal (tBu3SiO)3Cr
;
_journal_coden_ASTM INOCAJ
_journal_issue 8
_journal_name_full 'Inorganic Chemistry'
_journal_page_first 2606
_journal_page_last 2618
_journal_paper_doi 10.1021/ic0488334
_journal_volume 44
_journal_year 2005
_chemical_formula_sum 'C36 H81 Cr O3 Si3'
_chemical_formula_weight 698.28
_space_group_IT_number 15
_symmetry_cell_setting monoclinic
_symmetry_space_group_name_Hall '-C 2yc'
_symmetry_space_group_name_H-M 'C 1 2/c 1'
_cell_angle_alpha 90.00
_cell_angle_beta 95.4650(10)
_cell_angle_gamma 90.00
_cell_formula_units_Z 8
_cell_length_a 12.8518(6)
_cell_length_b 22.6741(12)
_cell_length_c 29.5161(15)
_cell_measurement_temperature 143(2)
_cell_volume 8562.0(7)
_diffrn_ambient_temperature 143(2)
_exptl_crystal_density_diffrn 1.083
_cod_depositor_comments
;
The following automatic conversions were performed:
'_symmetry_cell_setting' value 'Monoclinic' changed to 'monoclinic'
according to '/home/saulius/struct/CIF-dictionaries/cif_core.dic'
dictionary named 'cif_core.dic' version 2.4.1 from 2010-06-29.

Automatic conversion script
Id: cif_fix_enum 1527 2010-12-29 10:47:43Z saulius 

The following automatic conversions were performed:

'_diffrn_ambient_temperature' value '-130(2)' was changed to '143(2)'
- it was converted from degrees Celsius(C) to Kelvins(K).

Automatic conversion script
Id: cif_fix_values 1646 2011-03-28 12:23:43Z adriana 
;
_cod_original_sg_symbol_H-M 'C 2/c'
_cod_database_code 4300964

loop_
_symmetry_equiv_pos_as_xyz
'x, y, z'
'-x, y, -z+1/2'
'x+1/2, y+1/2, z'
'-x+1/2, y+1/2, -z+1/2'
'-x, -y, -z'
'x, -y, z-1/2'
'-x+1/2, -y+1/2, -z'
'x+1/2, -y+1/2, z-1/2'

loop_
_atom_site_label
_atom_site_type_symbol
_atom_site_fract_x
_atom_site_fract_y
_atom_site_fract_z
_atom_site_U_iso_or_equiv
_atom_site_adp_type
_atom_site_occupancy
_atom_site_symmetry_multiplicity
_atom_site_calc_flag
_atom_site_refinement_flags
_atom_site_disorder_assembly
_atom_site_disorder_group
Cr1 Cr 0.84240(2) 0.173002(13) 0.625568(11) 0.01639(8) Uani 1 1 d . . .
Si1 Si 0.72265(4) 0.30280(2) 0.645494(19) 0.02067(13) Uani 1 1 d . . .
Si2 Si 0.71155(4) 0.04366(2) 0.631674(19) 0.01911(12) Uani 1 1 d . . .
Si3 Si 1.08948(4) 0.17372(2) 0.598840(19) 0.02018(12) Uani 1 1 d . . .
O1 O 0.79583(11) 0.24277(6) 0.64239(5) 0.0269(3) Uani 1 1 d . . .
O2 O 0.77085(12) 0.10861(6) 0.63650(5) 0.0285(3) Uani 1 1 d . . .
O3 O 0.95992(11) 0.16628(6) 0.59836(5) 0.0256(3) Uani 1 1 d . . .
C1 C 0.58607(18) 0.27593(10) 0.65754(9) 0.0356(6) Uani 1 1 d . . .
C2 C 0.5290(2) 0.24743(14) 0.61472(12) 0.0480(7) Uani 1 1 d . . .
H2A H 0.513(2) 0.2724(13) 0.5911(10) 0.042(8) Uiso 1 1 d . . .
H24C H 0.573(2) 0.2155(12) 0.6016(9) 0.035(7) Uiso 1 1 d . . .
H2B H 0.467(2) 0.2285(13) 0.6230(10) 0.053(8) Uiso 1 1 d . . .
C3 C 0.5161(2) 0.32554(14) 0.67346(14) 0.0518(8) Uani 1 1 d . . .
H3B H 0.546(2) 0.3432(14) 0.7032(11) 0.052(9) Uiso 1 1 d . . .
H3A H 0.504(2) 0.3553(12) 0.6500(9) 0.039(7) Uiso 1 1 d . . .
H3C H 0.452(3) 0.3104(13) 0.6783(10) 0.054(9) Uiso 1 1 d . . .
C4 C 0.5965(2) 0.22848(13) 0.69512(12) 0.0468(7) Uani 1 1 d . . .
H4C H 0.641(2) 0.1952(14) 0.6860(10) 0.058(9) Uiso 1 1 d . . .
H4B H 0.626(3) 0.2450(16) 0.7249(13) 0.072(11) Uiso 1 1 d . . .
H4A H 0.532(3) 0.2136(15) 0.6998(11) 0.071(11) Uiso 1 1 d . . .
C5 C 0.78677(19) 0.34991(10) 0.69468(7) 0.0294(5) Uani 1 1 d . . .
C6 C 0.9058(2) 0.35026(12) 0.69392(9) 0.0353(5) Uani 1 1 d . . .
H6C H 0.935(2) 0.3753(12) 0.7198(9) 0.042(7) Uiso 1 1 d . . .
H6B H 0.932(2) 0.3113(12) 0.6983(8) 0.034(7) Uiso 1 1 d . . .
H6A H 0.929(2) 0.3654(12) 0.6666(10) 0.040(7) Uiso 1 1 d . . .
C7 C 0.7489(3) 0.41467(11) 0.69248(10) 0.0401(6) Uani 1 1 d . . .
H7C H 0.760(2) 0.4353(11) 0.6644(9) 0.033(7) Uiso 1 1 d . . .
H7B H 0.674(2) 0.4172(13) 0.6956(10) 0.049(8) Uiso 1 1 d . . .
H7A H 0.789(2) 0.4373(14) 0.7175(11) 0.057(9) Uiso 1 1 d . . .
C8 C 0.7669(3) 0.32557(14) 0.74196(9) 0.0461(7) Uani 1 1 d . . .
H8C H 0.697(2) 0.3297(12) 0.7484(9) 0.039(7) Uiso 1 1 d . . .
H8B H 0.782(2) 0.2828(12) 0.7454(9) 0.036(7) Uiso 1 1 d . . .
H8A H 0.810(2) 0.3480(14) 0.7655(11) 0.057(9) Uiso 1 1 d . . .
C9 C 0.72188(18) 0.34256(10) 0.58762(7) 0.0273(5) Uani 1 1 d . . .
C10 C 0.7099(2) 0.29729(14) 0.54847(9) 0.0407(6) Uani 1 1 d . . .
H10B H 0.762(2) 0.2698(13) 0.5503(9) 0.042(8) Uiso 1 1 d . . .
H10A H 0.715(2) 0.3192(13) 0.5196(11) 0.053(9) Uiso 1 1 d . . .
H10C H 0.647(2) 0.2748(13) 0.5476(10) 0.050(9) Uiso 1 1 d . . .
C11 C 0.8253(2) 0.37543(12) 0.58291(9) 0.0347(5) Uani 1 1 d . . .
H11C H 0.8348(17) 0.4094(10) 0.6033(8) 0.022(6) Uiso 1 1 d . . .
H11B H 0.824(2) 0.3925(11) 0.5519(9) 0.038(7) Uiso 1 1 d . . .
H11A H 0.890(2) 0.3498(11) 0.5886(8) 0.033(7) Uiso 1 1 d . . .
C12 C 0.6323(2) 0.38788(12) 0.57981(10) 0.0388(6) Uani 1 1 d . . .
H12C H 0.634(2) 0.4065(13) 0.5511(11) 0.053(8) Uiso 1 1 d . . .
H12B H 0.641(2) 0.4216(12) 0.6039(10) 0.046(8) Uiso 1 1 d . . .
H12A H 0.564(2) 0.3663(12) 0.5794(9) 0.044(8) Uiso 1 1 d . . .
C13 C 0.60368(17) 0.04447(10) 0.67273(8) 0.0285(5) Uani 1 1 d . . .
C14 C 0.6464(2) 0.07150(13) 0.71875(9) 0.0404(6) Uani 1 1 d . . .
H14B H 0.691(2) 0.0455(14) 0.7378(10) 0.052(8) Uiso 1 1 d . . .
H14A H 0.686(2) 0.1093(13) 0.7147(9) 0.045(8) Uiso 1 1 d . . .
H14C H 0.587(3) 0.0818(15) 0.7357(12) 0.077(11) Uiso 1 1 d . . .
C15 C 0.5100(2) 0.08196(14) 0.65393(12) 0.0433(7) Uani 1 1 d . . .
H15A H 0.528(2) 0.1190(13) 0.6441(9) 0.039(7) Uiso 1 1 d . . .
H15C H 0.465(3) 0.0857(14) 0.6762(11) 0.064(10) Uiso 1 1 d . . .
H15B H 0.476(2) 0.0645(13) 0.6262(11) 0.052(9) Uiso 1 1 d . . .
C16 C 0.5615(2) -0.01753(13) 0.68302(12) 0.0460(7) Uani 1 1 d . . .
H16C H 0.530(2) -0.0318(11) 0.6532(9) 0.032(7) Uiso 1 1 d . . .
H16B H 0.617(2) -0.0444(13) 0.7000(10) 0.048(8) Uiso 1 1 d . . .
H16A H 0.500(2) -0.0124(13) 0.7026(10) 0.058(9) Uiso 1 1 d . . .
C17 C 0.6556(2) 0.03610(11) 0.56932(8) 0.0412(6) Uani 1 1 d . . .
C18 C 0.5727(3) -0.01388(14) 0.56252(12) 0.0739(11) Uani 1 1 d . . .
H18A H 0.5574 -0.0219 0.5299 0.111 Uiso 1 1 calc R . .
H18B H 0.5086 -0.0015 0.5753 0.111 Uiso 1 1 calc R . .
H18C H 0.6000 -0.0497 0.5780 0.111 Uiso 1 1 calc R . .
C19 C 0.7429(4) 0.02479(18) 0.53833(11) 0.0686(11) Uani 1 1 d . . .
H19C H 0.789(2) 0.0543(13) 0.5392(9) 0.033(8) Uiso 1 1 d . . .
H19B H 0.707(3) 0.0270(15) 0.5061(13) 0.077(11) Uiso 1 1 d . . .
H19A H 0.770(3) -0.0188(18) 0.5434(12) 0.082(11) Uiso 1 1 d . . .
C20 C 0.6018(3) 0.09445(15) 0.55244(10) 0.0525(8) Uani 1 1 d . . .
H20B H 0.580(2) 0.0892(14) 0.5196(12) 0.064(9) Uiso 1 1 d . . .
H20A H 0.651(3) 0.1243(15) 0.5549(11) 0.055(10) Uiso 1 1 d . . .
H20C H 0.542(3) 0.1068(15) 0.5701(12) 0.070(10) Uiso 1 1 d . . .
C21 C 0.81649(18) -0.01443(10) 0.64936(9) 0.0328(5) Uani 1 1 d . . .
C22 C 0.8496(2) -0.01209(15) 0.69984(11) 0.0553(8) Uani 1 1 d . . .
H22A H 0.9068 -0.0401 0.7073 0.083 Uiso 1 1 calc R . .
H22B H 0.7902 -0.0225 0.7167 0.083 Uiso 1 1 calc R . .
H22C H 0.8733 0.0279 0.7082 0.083 Uiso 1 1 calc R . .
C23 C 0.9154(2) -0.00351(13) 0.62538(14) 0.0481(8) Uani 1 1 d . . .
H23B H 0.909(3) -0.0120(15) 0.5953(12) 0.066(11) Uiso 1 1 d . . .
H23A H 0.975(2) -0.0257(13) 0.6379(10) 0.050(8) Uiso 1 1 d . . .
H23C H 0.938(2) 0.0390(13) 0.6269(9) 0.044(8) Uiso 1 1 d . . .
C24 C 0.7787(3) -0.07827(12) 0.63622(14) 0.0521(8) Uani 1 1 d . . .
H24A H 0.717(3) -0.0887(14) 0.6515(11) 0.063(10) Uiso 1 1 d . . .
H24C H 0.761(3) -0.0830(16) 0.5980(14) 0.087(12) Uiso 1 1 d . . .
H24B H 0.830(3) -0.1062(16) 0.6485(12) 0.078(11) Uiso 1 1 d . . .
C25 C 1.13657(17) 0.12003(10) 0.55436(8) 0.0280(5) Uani 1 1 d . . .
C26 C 1.1047(2) 0.14188(13) 0.50586(9) 0.0379(6) Uani 1 1 d . . .
H26C H 1.140(2) 0.1766(12) 0.4979(9) 0.035(7) Uiso 1 1 d . . .
H26B H 1.029(2) 0.1498(12) 0.5013(9) 0.044(8) Uiso 1 1 d . . .
H26C H 1.124(2) 0.1108(13) 0.4859(10) 0.049(8) Uiso 1 1 d . . .
C27 C 1.0862(2) 0.05901(11) 0.55754(10) 0.0372(6) Uani 1 1 d . . .
H27B H 1.111(2) 0.0325(13) 0.5349(10) 0.047(8) Uiso 1 1 d . . .
H27A H 1.010(2) 0.0611(12) 0.5510(9) 0.045(8) Uiso 1 1 d . . .
H27C H 1.109(2) 0.0398(12) 0.5859(10) 0.043(8) Uiso 1 1 d . . .
C28 C 1.2567(2) 0.11259(14) 0.55960(11) 0.0413(6) Uani 1 1 d . . .
H28B H 1.276(2) 0.0871(12) 0.5362(9) 0.040(7) Uiso 1 1 d . . .
H28A H 1.291(2) 0.1498(13) 0.5577(9) 0.043(8) Uiso 1 1 d . . .
H28C H 1.280(2) 0.0957(14) 0.5886(11) 0.055(9) Uiso 1 1 d . . .
C29 C 1.14861(18) 0.15609(11) 0.66014(8) 0.0306(5) Uani 1 1 d . . .
C30 C 1.1581(3) 0.08936(13) 0.66884(11) 0.0458(7) Uani 1 1 d . . .
H30A H 1.179(3) 0.0833(14) 0.7010(12) 0.063(9) Uiso 1 1 d . . .
H30C H 1.090(2) 0.0698(12) 0.6630(9) 0.045(8) Uiso 1 1 d . . .
H30B H 1.210(3) 0.0690(15) 0.6507(12) 0.068(10) Uiso 1 1 d . . .
C31 C 1.2583(2) 0.18305(14) 0.67096(10) 0.0394(6) Uani 1 1 d . . .
H3B H 1.260(2) 0.2270(12) 0.6700(9) 0.038(7) Uiso 1 1 d . . .
H31A H 1.284(2) 0.1697(13) 0.6995(11) 0.052(9) Uiso 1 1 d . . .
H31C H 1.304(2) 0.1689(11) 0.6515(9) 0.036(7) Uiso 1 1 d . . .
C32 C 1.0778(2) 0.17994(15) 0.69538(9) 0.0408(6) Uani 1 1 d . . .
H32A H 1.110(2) 0.1720(11) 0.7256(10) 0.040(7) Uiso 1 1 d . . .
H32C H 1.015(3) 0.1631(13) 0.6920(10) 0.049(9) Uiso 1 1 d . . .
H32B H 1.069(2) 0.2231(13) 0.6940(9) 0.044(8) Uiso 1 1 d . . .
C33 C 1.11060(16) 0.25457(9) 0.58191(7) 0.0252(4) Uani 1 1 d . . .
C34 C 1.0336(2) 0.27212(12) 0.54065(9) 0.0365(6) Uani 1 1 d . . .
H34C H 1.034(2) 0.3155(14) 0.5369(10) 0.053(8) Uiso 1 1 d . . .
H34B H 1.049(2) 0.2542(12) 0.5137(10) 0.040(7) Uiso 1 1 d . . .
H34A H 0.962(2) 0.2627(13) 0.5440(10) 0.050(8) Uiso 1 1 d . . .
C35 C 1.2215(2) 0.26905(12) 0.57045(10) 0.0376(6) Uani 1 1 d . . .
H35B H 1.224(2) 0.3106(13) 0.5634(9) 0.045(8) Uiso 1 1 d . . .
H35A H 1.243(2) 0.2487(13) 0.5455(10) 0.051(8) Uiso 1 1 d . . .
H35C H 1.273(2) 0.2616(12) 0.5959(10) 0.039(7) Uiso 1 1 d . . .
C36 C 1.0850(2) 0.29512(11) 0.62129(9) 0.0329(5) Uani 1 1 d . . .
H36B H 1.134(2) 0.2922(11) 0.6477(9) 0.030(7) Uiso 1 1 d . . .
H36A H 1.085(2) 0.3352(12) 0.6116(9) 0.039(7) Uiso 1 1 d . . .
H36C H 1.013(2) 0.2872(12) 0.6305(9) 0.040(7) Uiso 1 1 d . . .

loop_
_atom_site_aniso_label
_atom_site_aniso_U_11
_atom_site_aniso_U_22
_atom_site_aniso_U_33
_atom_site_aniso_U_23
_atom_site_aniso_U_13
_atom_site_aniso_U_12
Cr1 0.01331(15) 0.01302(14) 0.02363(16) -0.00027(12) 0.00577(12) -0.00080(12)
Si1 0.0199(3) 0.0160(3) 0.0265(3) -0.0010(2) 0.0039(2) 0.0033(2)
Si2 0.0198(3) 0.0152(3) 0.0227(3) 0.0012(2) 0.0042(2) -0.0028(2)
Si3 0.0142(3) 0.0229(3) 0.0243(3) -0.0001(2) 0.0061(2) -0.0016(2)
O1 0.0216(8) 0.0174(7) 0.0423(9) -0.0021(6) 0.0063(7) 0.0014(6)
O2 0.0258(8) 0.0180(7) 0.0442(9) -0.0027(6) 0.0155(7) -0.0055(6)
O3 0.0190(7) 0.0246(8) 0.0346(8) -0.0015(6) 0.0104(6) -0.0022(6)
C1 0.0225(11) 0.0288(12) 0.0574(16) 0.0045(11) 0.0127(11) 0.0058(10)
C2 0.0225(13) 0.0428(16) 0.078(2) 0.0050(16) -0.0006(14) -0.0058(12)
C3 0.0368(16) 0.0400(15) 0.083(2) 0.0110(17) 0.0302(16) 0.0142(14)
C4 0.0379(15) 0.0326(14) 0.073(2) 0.0132(14) 0.0234(15) 0.0016(12)
C5 0.0387(13) 0.0252(11) 0.0242(11) -0.0018(9) 0.0021(10) 0.0051(10)
C6 0.0387(14) 0.0325(13) 0.0329(13) -0.0068(11) -0.0059(11) -0.0021(11)
C7 0.0540(18) 0.0281(12) 0.0383(14) -0.0115(11) 0.0042(13) 0.0063(12)
C8 0.065(2) 0.0475(16) 0.0263(13) -0.0001(12) 0.0083(13) 0.0060(16)
C9 0.0297(12) 0.0284(11) 0.0236(10) 0.0006(9) 0.0011(9) 0.0038(9)
C10 0.0434(17) 0.0485(16) 0.0291(13) -0.0090(12) -0.0024(12) 0.0044(14)
C11 0.0375(14) 0.0364(13) 0.0309(13) 0.0073(11) 0.0059(11) -0.0017(11)
C12 0.0407(15) 0.0375(14) 0.0372(14) 0.0082(12) -0.0021(12) 0.0113(12)
C13 0.0205(11) 0.0289(11) 0.0372(12) 0.0066(9) 0.0085(9) -0.0027(9)
C14 0.0464(16) 0.0479(16) 0.0288(13) 0.0044(11) 0.0139(12) 0.0059(14)
C15 0.0257(13) 0.0466(17) 0.0588(19) 0.0083(14) 0.0107(13) 0.0050(12)
C16 0.0333(14) 0.0430(15) 0.064(2) 0.0158(14) 0.0141(14) -0.0096(13)
C17 0.0654(19) 0.0318(13) 0.0253(12) 0.0008(10) -0.0016(12) -0.0044(12)
C18 0.106(3) 0.0515(19) 0.0546(19) 0.0008(15) -0.040(2) -0.0213(19)
C19 0.124(4) 0.054(2) 0.0311(16) -0.0005(14) 0.0232(19) 0.024(2)
C20 0.072(2) 0.0523(18) 0.0314(15) 0.0099(13) -0.0058(15) 0.0082(17)
C21 0.0227(11) 0.0247(11) 0.0518(15) 0.0100(10) 0.0084(10) 0.0026(9)
C22 0.0327(15) 0.069(2) 0.0619(19) 0.0203(16) -0.0085(14) 0.0081(14)
C23 0.0340(15) 0.0314(14) 0.083(2) 0.0025(15) 0.0271(16) 0.0038(12)
C24 0.0417(17) 0.0222(13) 0.093(3) 0.0084(14) 0.0085(17) 0.0031(12)
C25 0.0209(11) 0.0309(11) 0.0339(12) -0.0053(9) 0.0108(9) -0.0020(9)
C26 0.0415(15) 0.0424(15) 0.0322(13) -0.0083(11) 0.0149(11) -0.0069(13)
C27 0.0389(15) 0.0286(12) 0.0465(15) -0.0098(11) 0.0168(13) -0.0058(11)
C28 0.0257(13) 0.0441(16) 0.0565(18) -0.0111(14) 0.0161(12) 0.0035(12)
C29 0.0246(11) 0.0376(12) 0.0295(12) 0.0026(10) 0.0020(9) 0.0005(10)
C30 0.0494(18) 0.0430(15) 0.0436(16) 0.0133(13) -0.0029(14) 0.0026(14)
C31 0.0273(13) 0.0517(18) 0.0375(14) -0.0032(12) -0.0051(11) -0.0013(12)
C32 0.0378(15) 0.0589(19) 0.0263(13) 0.0030(12) 0.0066(11) -0.0026(14)
C33 0.0208(10) 0.0235(10) 0.0325(11) 0.0008(9) 0.0091(9) -0.0041(8)
C34 0.0412(15) 0.0319(13) 0.0365(14) 0.0062(11) 0.0050(12) -0.0015(11)
C35 0.0319(14) 0.0353(14) 0.0482(16) -0.0010(12) 0.0178(13) -0.0116(11)
C36 0.0315(13) 0.0273(13) 0.0410(14) -0.0052(10) 0.0083(11) -0.0043(10)

loop_
_geom_bond_atom_site_label_1
_geom_bond_atom_site_label_2
_geom_bond_distance
_geom_bond_site_symmetry_2
_geom_bond_publ_flag
Cr1 O2 1.7714(14) . ?
Cr1 O1 1.7786(14) . ?
Cr1 O3 1.7833(14) . ?
Si1 O1 1.6621(15) . ?
Si1 C1 1.923(2) . ?
Si1 C5 1.923(2) . ?
Si1 C9 1.931(2) . ?
Si2 O2 1.6582(15) . ?
Si2 C17 1.919(2) . ?
Si2 C21 1.921(2) . ?
Si2 C13 1.926(2) . ?
Si3 O3 1.6724(15) . ?
Si3 C33 1.926(2) . ?
Si3 C25 1.929(2) . ?
Si3 C29 1.936(2) . ?
C1 C3 1.541(3) . ?
C1 C4 1.542(4) . ?
C1 C2 1.542(4) . ?
C5 C6 1.532(4) . ?
C5 C8 1.545(3) . ?
C5 C7 1.546(3) . ?
C9 C11 1.541(3) . ?
C9 C10 1.542(3) . ?
C9 C12 1.544(3) . ?
C13 C15 1.534(4) . ?
C13 C14 1.543(4) . ?
C13 C16 1.547(3) . ?
C17 C19 1.535(5) . ?
C17 C20 1.553(4) . ?
C17 C18 1.555(4) . ?
C21 C22 1.511(4) . ?
C21 C23 1.533(3) . ?
C21 C24 1.564(4) . ?
C25 C26 1.533(4) . ?
C25 C27 1.534(3) . ?
C25 C28 1.546(3) . ?
C29 C30 1.538(4) . ?
C29 C31 1.542(3) . ?
C29 C32 1.543(3) . ?
C33 C35 1.532(3) . ?
C33 C36 1.542(3) . ?
C33 C34 1.546(3) . ?

loop_
_cod_related_entry_id
_cod_related_entry_database
_cod_related_entry_code
1 ChemSpider 30660691
